data_9004369
loop_
_publ_author_name
'MacDonald, D. J.'
'Hawthorne, F. C.'

_publ_section_title
;
 The crystal chemistry of Si=Al substitution in tourmaline
 Sample: T79
;
_journal_name_full 'The Canadian Mineralogist'
_journal_page_first 849
_journal_page_last 858
_journal_volume 33
_journal_year 1995
_chemical_compound_source 'East Africa'
_chemical_formula_sum
;Al5.862 B3 Ca0.769 Cr0.009 F0.805 H3.195 Li0.054 Mg3.288 Na0.202 O30.195
 Si5.628 Ti0.036 V0.123
;
_chemical_name_mineral Uvite
_space_group_IT_number 160
_symmetry_space_group_name_Hall 'R 3 -2"'
_symmetry_space_group_name_H-M 'R 3 m :H'
_cell_angle_alpha 90
_cell_angle_beta 90
_cell_angle_gamma 120
_cell_formula_units_Z 3
_cell_length_a 15.958
_cell_length_b 15.958
_cell_length_c 7.180
_cell_volume 1583.478
_database_code_amcsd 0005443
_exptl_crystal_density_diffrn 3.066
_cod_original_sg_symbol_H-M 'R 3 m'
_cod_original_formula_sum
;Ca.769 Na.202 Mg3.288 Ti.036 V.123 Li.054 Cr.009 Al5.862 Si5.628 B3 F.805
 O30.195 H3.195
;
_cod_database_code 9004369

loop_
_space_group_symop_operation_xyz
x,y,z
2/3+x,1/3+y,1/3+z
1/3+x,2/3+y,2/3+z
x,x-y,z
2/3+x,1/3+x-y,1/3+z
1/3+x,2/3+x-y,2/3+z
-y,-x,z
2/3-y,1/3-x,1/3+z
1/3-y,2/3-x,2/3+z
-x+y,y,z
2/3-x+y,1/3+y,1/3+z
1/3-x+y,2/3+y,2/3+z
-y,x-y,z
2/3-y,1/3+x-y,1/3+z
1/3-y,2/3+x-y,2/3+z
-x+y,-x,z
2/3-x+y,1/3-x,1/3+z
1/3-x+y,2/3-x,2/3+z

loop_
_atom_site_label
_atom_site_fract_x
_atom_site_fract_y
_atom_site_fract_z
_atom_site_occupancy
_atom_site_U_iso_or_equiv
_atom_site_type_symbol
_atom_site_attached_hydrogens
CaX 0.00000 0.00000 0.84080 0.76900 0.01290 Ca 0
NaX 0.00000 0.00000 0.84080 0.20200 0.01290 Na 0
MgY 0.06327 0.93673 0.43690 0.92600 0.00580 Mg 0
TiY 0.06327 0.93673 0.43690 0.01200 0.00580 Ti 0
VY 0.06327 0.93673 0.43690 0.04100 0.00580 V 0
LiY 0.06327 0.93673 0.43690 0.01800 0.00580 Li 0
CrY 0.06327 0.93673 0.43690 0.00300 0.00580 Cr 0
AlZ 0.26165 0.29795 0.45290 0.91500 0.00520 Al 0
MgZ 0.26165 0.29795 0.45290 0.08500 0.00520 Mg 0
Si 0.19041 0.19213 0.06600 0.93800 0.00550 Si 0
Al 0.19041 0.19213 0.06600 0.06200 0.00550 Al 0
B 0.89018 0.10982 0.61480 1.00000 0.00650 B 0
F1 0.00000 0.00000 0.29220 0.80500 0.01040 F 0
O-H1 0.00000 0.00000 0.29220 0.19500 0.01040 O 1
O2 0.93931 0.06069 0.59200 1.00000 0.00980 O 0
O-H3 0.13397 0.86603 0.55580 1.00000 0.00860 O 1
O4 0.90784 0.09216 -0.00620 1.00000 0.01110 O 0
O5 0.09094 0.90906 -0.02790 1.00000 0.01060 O 0
O6 0.18682 0.19610 0.28920 1.00000 0.00810 O 0
O7 0.28511 0.28557 -0.01560 1.00000 0.00880 O 0
O8 0.27020 0.20947 0.62400 1.00000 0.00900 O 0

loop_
_cod_changelog_entry_id
_cod_changelog_entry_author
_cod_changelog_entry_date
_cod_changelog_entry_text
1
;cod-tools version 3.8.0
Id: cif_guess_AMCSD_atom_types 9581 2023-05-17 12:35:41Z saulius
;
2023-05-18T11:38:09+03:00
;Derived atom types and hydrogen counts
from atom names that follow the AMCSD naming convention
(Wat == water, O-H == hydroxyl).
;

loop_
_cod_related_entry_id
_cod_related_entry_database
_cod_related_entry_code
1 AMCSD 0005443
